data_7246900
loop_
_publ_author_name
'Pietrzak, Anna'
'Carr, Michael J.'
'Kaszy\'nski, Piotr'

_publ_section_title
;
 Substituent effects on the [1-closo-CB9H10]&#x2212; anion geometry:
 experimental and DFT studies
;
_journal_issue 26
_journal_name_full CrystEngComm
_journal_page_first 3790
_journal_page_last 3798
_journal_paper_doi 10.1039/D3CE00357D
_journal_volume 25
_journal_year 2023
_chemical_formula_moiety '2(C7 H15 B9 N3), 4(C8 H20 N), 2Br'
_chemical_formula_sum 'C46 H110 B18 Br2 N10'
_chemical_formula_weight 1157.84
_space_group_IT_number 2
_space_group_name_Hall '-P 1'
_space_group_name_H-M_alt 'P -1'
_symmetry_cell_setting triclinic
_symmetry_space_group_name_H-M 'P -1'
_atom_sites_solution_hydrogens geom
_atom_sites_solution_primary direct
_atom_sites_solution_secondary difmap
_audit_creation_method SHELXL-97
_audit_update_record
;
2022-11-21 deposited with the CCDC.	2023-06-15 downloaded from the CCDC.
;
_cell_angle_alpha 104.577(5)
_cell_angle_beta 92.623(4)
_cell_angle_gamma 90.179(5)
_cell_formula_units_Z 2
_cell_length_a 9.06020(10)
_cell_length_b 16.88030(10)
_cell_length_c 22.9672(2)
_cell_measurement_reflns_used 12321
_cell_measurement_temperature 150(2)
_cell_measurement_theta_max 26.00
_cell_measurement_theta_min 2.89
_cell_volume 3395.56(9)
_computing_cell_refinement
;
  DENZO-SMN and COLLECT (Otwinowski & Minor, 1996)
;
_computing_data_collection
;
  DENZO-SMN and COLLECT (Otwinowski & Minor, 1996)
;
_computing_data_reduction
;
  DENZO-SMN and COLLECT (Otwinowski & Minor, 1996)
;
_computing_molecular_graphics
;
  ORTEP3 for Windows (Farrugia, 1997)
  XSeed (Barbour, 2001)
;
_computing_publication_material
;
 'enCIFer (CCDC, 2002)'
;
_computing_structure_refinement
;
  SHELXS-97 (Sheldrick, 1986)
;
_computing_structure_solution
;
  SHELXS-97 (Sheldrick, 1986)
;
_diffrn_ambient_temperature 150(2)
_diffrn_measured_fraction_theta_full 0.991
_diffrn_measured_fraction_theta_max 0.991
_diffrn_measurement_device_type 'Nonius KappaCCD'
_diffrn_measurement_method
;
   Detector set at 30mm from sample with different 2theta offsets 
   1 degree phi exposures for chi=0 degree settings
   1 degree omega exposures for chi=90 degree settings
;
_diffrn_radiation_detector 'CCD plate'
_diffrn_radiation_monochromator graphite
_diffrn_radiation_source 'fine-focus sealed tube'
_diffrn_radiation_type MoK\a
_diffrn_radiation_wavelength 0.71073
_diffrn_reflns_av_R_equivalents 0.1058
_diffrn_reflns_av_sigmaI/netI 0.0794
_diffrn_reflns_limit_h_max 11
_diffrn_reflns_limit_h_min -11
_diffrn_reflns_limit_k_max 19
_diffrn_reflns_limit_k_min -20
_diffrn_reflns_limit_l_max 28
_diffrn_reflns_limit_l_min -28
_diffrn_reflns_number 42246
_diffrn_reflns_theta_full 26.00
_diffrn_reflns_theta_max 26.00
_diffrn_reflns_theta_min 2.89
_exptl_absorpt_coefficient_mu 1.232
_exptl_absorpt_correction_T_max 0.9187
_exptl_absorpt_correction_T_min 0.4969
_exptl_absorpt_correction_type multi-scan
_exptl_absorpt_process_details
;
 Using multiple and symmetry-related data measurements via the program SORTAV
 See R.H. Blessing, Acta Cryst (1995), A51, 33-38 
;
_exptl_crystal_colour Yellow
_exptl_crystal_density_diffrn 1.132
_exptl_crystal_density_method 'not measured'
_exptl_crystal_description prism
_exptl_crystal_F_000 1232
_exptl_crystal_size_max 0.66
_exptl_crystal_size_mid 0.23
_exptl_crystal_size_min 0.07
_refine_diff_density_max 0.734
_refine_diff_density_min -0.713
_refine_diff_density_rms 0.071
_refine_ls_extinction_method none
_refine_ls_goodness_of_fit_ref 1.022
_refine_ls_hydrogen_treatment constr
_refine_ls_matrix_type full
_refine_ls_number_parameters 853
_refine_ls_number_reflns 13239
_refine_ls_number_restraints 0
_refine_ls_restrained_S_all 1.022
_refine_ls_R_factor_all 0.0754
_refine_ls_R_factor_gt 0.0579
_refine_ls_shift/su_max 0.001
_refine_ls_shift/su_mean 0.000
_refine_ls_structure_factor_coef Fsqd
_refine_ls_weighting_details 'w=1/[\s^2^(Fo^2^)+(0.0654P)^2^+2.9989P] where P=(Fo^2^+2Fc^2^)/3'
_refine_ls_weighting_scheme calc
_refine_ls_wR_factor_gt 0.1417
_refine_ls_wR_factor_ref 0.1563
_reflns_number_gt 10459
_reflns_number_total 13239
_reflns_threshold_expression >2sigma(I)
_cod_data_source_file d3ce00357d2.cif
_cod_data_source_block 1j_AF79Ai
_cod_depositor_comments
;
The following automatic conversions were performed:

data item '_symmetry_cell_setting' value 'Triclinic' was changed to
'triclinic' in accordance with the
/home/data/users/saulius/crontab/automatic-downloads/rss-feeds/RSC/lib/dictionaries/cif_core.dic
dictionary named 'cif_core.dic' version 2.4.2 last updated on
2011-04-26.

Automatic conversion script
Id: cif_fix_values 8170 2020-07-09 18:12:32Z antanas 

 Adding full bibliography for 7246896--7246900.cif.
;
_cod_original_cell_volume 3395.56(5)
_cod_original_sg_symbol_H-M P-1
_cod_database_code 7246900

loop_
_symmetry_equiv_pos_as_xyz
'x, y, z'
'-x, -y, -z'

loop_
_atom_site_label
_atom_site_type_symbol
_atom_site_fract_x
_atom_site_fract_y
_atom_site_fract_z
_atom_site_U_iso_or_equiv
_atom_site_adp_type
_atom_site_occupancy
_atom_site_symmetry_multiplicity
_atom_site_calc_flag
_atom_site_refinement_flags
_atom_site_disorder_assembly
_atom_site_disorder_group
Br20 Br 0.83423(4) 0.35590(2) 0.547211(16) 0.04708(12) Uani 1 1 d . . .
Br21 Br 1.33227(3) 0.14821(2) 0.458528(15) 0.04126(11) Uani 1 1 d . . .
N11 N 1.0082(3) 0.4617(2) 0.75172(13) 0.0524(8) Uani 1 1 d . . .
N11' N 1.4673(3) 0.0492(2) 0.25153(13) 0.0571(8) Uani 1 1 d . . .
N12 N 1.1378(3) 0.4871(2) 0.75083(12) 0.0461(7) Uani 1 1 d . . .
N12' N 1.6007(3) 0.0283(2) 0.25186(14) 0.0545(8) Uani 1 1 d . . .
N19 N 1.4767(3) 0.3122(2) 0.56498(15) 0.0550(8) Uani 1 1 d . . .
H19A H 1.5705 0.3254 0.5641 0.066 Uiso 1 1 calc R . .
H19B H 1.4358 0.2728 0.5360 0.066 Uiso 1 1 calc R . .
N19' N 1.9678(3) 0.1912(2) 0.44660(16) 0.0582(8) Uani 1 1 d . . .
H19C H 2.0616 0.1782 0.4481 0.070 Uiso 1 1 calc R . .
H19D H 1.9314 0.2277 0.4767 0.070 Uiso 1 1 calc R . .
N30 N 1.7357(3) 0.12673(17) 0.60816(11) 0.0387(6) Uani 1 1 d . . .
N40 N 0.7925(3) 0.62979(17) 0.60567(12) 0.0414(6) Uani 1 1 d . . .
N60 N 1.2453(4) 0.2967(3) 0.8696(2) 0.110(2) Uani 1 1 d . . .
N80 N 1.6839(4) 0.2106(2) 0.1229(2) 0.0836(14) Uani 1 1 d . . .
C1 C 0.9246(4) 0.5107(3) 0.79916(15) 0.0524(9) Uani 1 1 d . . .
C1' C 1.3811(4) -0.0019(3) 0.20169(16) 0.0589(11) Uani 1 1 d . . .
C13 C 1.2190(4) 0.4390(2) 0.70342(15) 0.0429(7) Uani 1 1 d . . .
C13' C 1.6891(4) 0.0751(2) 0.30108(16) 0.0492(9) Uani 1 1 d . . .
C14 C 1.1572(4) 0.3756(2) 0.65738(15) 0.0419(7) Uani 1 1 d . . .
H14 H 1.0552 0.3621 0.6569 0.050 Uiso 1 1 calc R . .
C14' C 1.6348(4) 0.1338(2) 0.34927(16) 0.0467(8) Uani 1 1 d . . .
H14' H 1.5325 0.1460 0.3495 0.056 Uiso 1 1 calc R . .
C15 C 1.2438(4) 0.3325(2) 0.61249(15) 0.0434(7) Uani 1 1 d . . .
H15 H 1.2015 0.2885 0.5820 0.052 Uiso 1 1 calc R . .
C15' C 1.7274(3) 0.1740(2) 0.39624(17) 0.0457(8) Uani 1 1 d . . .
H15' H 1.6891 0.2149 0.4281 0.055 Uiso 1 1 calc R . .
C16 C 1.3941(3) 0.3532(2) 0.61154(15) 0.0409(7) Uani 1 1 d . . .
C16' C 1.8797(4) 0.1553(2) 0.39805(18) 0.0472(8) Uani 1 1 d . . .
C17 C 1.4557(4) 0.4159(2) 0.65805(15) 0.0431(7) Uani 1 1 d . . .
H17 H 1.5579 0.4292 0.6589 0.052 Uiso 1 1 calc R . .
C17' C 1.9336(4) 0.0968(2) 0.34904(18) 0.0503(9) Uani 1 1 d . . .
H17' H 2.0358 0.0843 0.3486 0.060 Uiso 1 1 calc R . .
C18 C 1.3684(4) 0.4591(2) 0.70316(16) 0.0483(8) Uani 1 1 d . . .
H18 H 1.4107 0.5026 0.7341 0.058 Uiso 1 1 calc R . .
C18' C 1.8397(4) 0.0574(3) 0.30146(18) 0.0549(10) Uani 1 1 d . . .
H18' H 1.8777 0.0178 0.2687 0.066 Uiso 1 1 calc R . .
C31 C 1.8796(4) 0.0831(3) 0.61377(18) 0.0540(9) Uani 1 1 d . . .
H31A H 1.8693 0.0261 0.5888 0.065 Uiso 1 1 calc R . .
H31B H 1.8963 0.0806 0.6562 0.065 Uiso 1 1 calc R . .
C32 C 2.0149(4) 0.1222(3) 0.5951(2) 0.0719(13) Uani 1 1 d . . .
H32A H 2.0034 0.1211 0.5523 0.108 Uiso 1 1 calc R . .
H32B H 2.1030 0.0917 0.6020 0.108 Uiso 1 1 calc R . .
H32C H 2.0255 0.1791 0.6190 0.108 Uiso 1 1 calc R . .
C33 C 1.7430(4) 0.2153(2) 0.64358(16) 0.0510(9) Uani 1 1 d . . .
H33A H 1.6452 0.2399 0.6397 0.061 Uiso 1 1 calc R . .
H33B H 1.8154 0.2448 0.6254 0.061 Uiso 1 1 calc R . .
C34 C 1.7858(6) 0.2286(3) 0.71011(17) 0.0750(13) Uani 1 1 d . . .
H34A H 1.7136 0.2009 0.7289 0.113 Uiso 1 1 calc R . .
H34B H 1.7875 0.2874 0.7296 0.113 Uiso 1 1 calc R . .
H34C H 1.8841 0.2062 0.7147 0.113 Uiso 1 1 calc R . .
C35 C 1.6174(4) 0.0790(2) 0.63059(15) 0.0441(7) Uani 1 1 d . . .
H35A H 1.6146 0.0222 0.6051 0.053 Uiso 1 1 calc R . .
H35B H 1.6472 0.0767 0.6721 0.053 Uiso 1 1 calc R . .
C36 C 1.4633(4) 0.1125(3) 0.63093(17) 0.0549(9) Uani 1 1 d . . .
H36A H 1.4645 0.1695 0.6548 0.082 Uiso 1 1 calc R . .
H36B H 1.3975 0.0798 0.6487 0.082 Uiso 1 1 calc R . .
H36C H 1.4278 0.1099 0.5895 0.082 Uiso 1 1 calc R . .
C37 C 1.7002(4) 0.1281(2) 0.54267(14) 0.0390(7) Uani 1 1 d . . .
H37A H 1.5995 0.1498 0.5398 0.047 Uiso 1 1 calc R . .
H37B H 1.7698 0.1668 0.5318 0.047 Uiso 1 1 calc R . .
C38 C 1.7077(5) 0.0477(2) 0.49731(16) 0.0565(9) Uani 1 1 d . . .
H38A H 1.8108 0.0306 0.4937 0.085 Uiso 1 1 calc R . .
H38B H 1.6674 0.0532 0.4582 0.085 Uiso 1 1 calc R . .
H38C H 1.6498 0.0066 0.5103 0.085 Uiso 1 1 calc R . .
C41 C 0.9148(4) 0.5824(2) 0.62912(17) 0.0497(8) Uani 1 1 d . . .
H41A H 0.8932 0.5804 0.6706 0.060 Uiso 1 1 calc R . .
H41B H 0.9121 0.5254 0.6039 0.060 Uiso 1 1 calc R . .
C42 C 1.0697(4) 0.6167(3) 0.6301(2) 0.0628(10) Uani 1 1 d . . .
H42A H 1.0958 0.6151 0.5889 0.094 Uiso 1 1 calc R . .
H42B H 1.1395 0.5837 0.6475 0.094 Uiso 1 1 calc R . .
H42C H 1.0740 0.6734 0.6545 0.094 Uiso 1 1 calc R . .
C43 C 0.7944(5) 0.7189(2) 0.64037(17) 0.0568(10) Uani 1 1 d . . .
H43A H 0.8910 0.7436 0.6356 0.068 Uiso 1 1 calc R . .
H43B H 0.7170 0.7478 0.6222 0.068 Uiso 1 1 calc R . .
C44 C 0.7699(8) 0.7333(3) 0.7064(2) 0.0940(19) Uani 1 1 d . . .
H44A H 0.6790 0.7049 0.7119 0.141 Uiso 1 1 calc R . .
H44B H 0.7610 0.7921 0.7244 0.141 Uiso 1 1 calc R . .
H44C H 0.8537 0.7121 0.7261 0.141 Uiso 1 1 calc R . .
C45 C 0.6491(4) 0.5870(2) 0.61175(16) 0.0473(8) Uani 1 1 d . . .
H45A H 0.6409 0.5867 0.6545 0.057 Uiso 1 1 calc R . .
H45B H 0.6534 0.5294 0.5881 0.057 Uiso 1 1 calc R . .
C46 C 0.5106(4) 0.6249(3) 0.5912(2) 0.0645(11) Uani 1 1 d . . .
H46A H 0.5038 0.6818 0.6148 0.097 Uiso 1 1 calc R . .
H46B H 0.4235 0.5938 0.5972 0.097 Uiso 1 1 calc R . .
H46C H 0.5152 0.6236 0.5484 0.097 Uiso 1 1 calc R . .
C47 C 0.8130(4) 0.6288(2) 0.53998(15) 0.0440(8) Uani 1 1 d . . .
H47A H 0.7419 0.6672 0.5284 0.053 Uiso 1 1 calc R . .
H47B H 0.9136 0.6499 0.5368 0.053 Uiso 1 1 calc R . .
C48 C 0.7938(5) 0.5484(2) 0.49595(17) 0.0553(9) Uani 1 1 d . . .
H48A H 0.8533 0.5076 0.5097 0.083 Uiso 1 1 calc R . .
H48B H 0.8259 0.5527 0.4567 0.083 Uiso 1 1 calc R . .
H48C H 0.6894 0.5317 0.4923 0.083 Uiso 1 1 calc R . .
C61 C 1.0964(7) 0.3441(4) 0.8646(3) 0.0450(15) Uani 0.50 1 d P . .
H61A H 1.1166 0.4009 0.8624 0.054 Uiso 0.50 1 calc PR . .
H61B H 1.0347 0.3157 0.8287 0.054 Uiso 0.50 1 calc PR . .
C62 C 1.022(3) 0.3428(14) 0.9223(11) 0.058(5) Uani 0.50 1 d P . .
H62A H 1.0359 0.2893 0.9310 0.087 Uiso 0.50 1 calc PR . .
H62B H 0.9160 0.3526 0.9175 0.087 Uiso 0.50 1 calc PR . .
H62C H 1.0657 0.3857 0.9557 0.087 Uiso 0.50 1 calc PR . .
C63 C 1.1575(8) 0.3410(4) 0.9302(3) 0.0448(15) Uani 0.50 1 d P . .
H63A H 1.2051 0.3238 0.9646 0.054 Uiso 0.50 1 calc PR . .
H63B H 1.1740 0.4008 0.9379 0.054 Uiso 0.50 1 calc PR . .
C64 C 0.996(3) 0.3262(15) 0.9309(12) 0.059(5) Uani 0.50 1 d P . .
H64A H 0.9485 0.3293 0.8923 0.089 Uiso 0.50 1 calc PR . .
H64B H 0.9541 0.3678 0.9635 0.089 Uiso 0.50 1 calc PR . .
H64C H 0.9779 0.2717 0.9372 0.089 Uiso 0.50 1 calc PR . .
C65 C 1.3410(9) 0.3406(5) 0.9173(4) 0.0480(17) Uani 0.50 1 d P . .
H65A H 1.4404 0.3180 0.9082 0.058 Uiso 0.50 1 calc PR . .
H65B H 1.3120 0.3237 0.9535 0.058 Uiso 0.50 1 calc PR . .
C66 C 1.3634(10) 0.4327(5) 0.9375(3) 0.0564(19) Uani 0.50 1 d P . .
H66A H 1.4316 0.4502 0.9111 0.085 Uiso 0.50 1 calc PR . .
H66B H 1.4048 0.4479 0.9790 0.085 Uiso 0.50 1 calc PR . .
H66C H 1.2682 0.4595 0.9354 0.085 Uiso 0.50 1 calc PR . .
C67 C 1.4006(8) 0.3023(6) 0.8923(4) 0.056(2) Uani 0.50 1 d P . .
H67A H 1.4599 0.2581 0.8679 0.067 Uiso 0.50 1 calc PR . .
H67B H 1.4091 0.3001 0.9350 0.067 Uiso 0.50 1 calc PR . .
C68 C 1.4470(12) 0.3843(7) 0.8853(7) 0.102(4) Uani 0.50 1 d P . .
H68A H 1.4136 0.3898 0.8453 0.153 Uiso 0.50 1 calc PR . .
H68B H 1.5550 0.3897 0.8897 0.153 Uiso 0.50 1 calc PR . .
H68C H 1.4030 0.4273 0.9163 0.153 Uiso 0.50 1 calc PR . .
C69 C 1.3196(8) 0.3367(4) 0.8080(3) 0.0424(14) Uani 0.50 1 d P . .
H69A H 1.2535 0.3189 0.7715 0.051 Uiso 0.50 1 calc PR . .
H69B H 1.3206 0.3973 0.8202 0.051 Uiso 0.50 1 calc PR . .
C70 C 1.4736(9) 0.3073(5) 0.7935(4) 0.059(2) Uani 0.50 1 d P . .
H70A H 1.5403 0.3268 0.8291 0.089 Uiso 0.50 1 calc PR . .
H70B H 1.5076 0.3286 0.7604 0.089 Uiso 0.50 1 calc PR . .
H70C H 1.4732 0.2473 0.7815 0.089 Uiso 0.50 1 calc PR . .
C71 C 1.2466(8) 0.2166(5) 0.8471(4) 0.0500(17) Uani 0.50 1 d P . .
H71A H 1.1950 0.1927 0.8759 0.060 Uiso 0.50 1 calc PR . .
H71B H 1.3513 0.2007 0.8496 0.060 Uiso 0.50 1 calc PR . .
C72 C 1.1870(9) 0.1707(5) 0.7852(4) 0.061(2) Uani 0.50 1 d P . .
H72A H 1.0860 0.1883 0.7786 0.091 Uiso 0.50 1 calc PR . .
H72B H 1.1867 0.1118 0.7824 0.091 Uiso 0.50 1 calc PR . .
H72C H 1.2498 0.1824 0.7547 0.091 Uiso 0.50 1 calc PR . .
C73 C 1.1753(10) 0.2938(6) 0.8206(4) 0.061(2) Uani 0.50 1 d P . .
H73A H 1.1575 0.3503 0.8171 0.074 Uiso 0.50 1 calc PR . .
H73B H 1.0780 0.2670 0.8205 0.074 Uiso 0.50 1 calc PR . .
C74 C 1.2576(15) 0.2473(8) 0.7663(4) 0.095(4) Uani 0.50 1 d P . .
H74A H 1.3599 0.2677 0.7697 0.142 Uiso 0.50 1 calc PR . .
H74B H 1.2088 0.2555 0.7293 0.142 Uiso 0.50 1 calc PR . .
H74C H 1.2572 0.1888 0.7649 0.142 Uiso 0.50 1 calc PR . .
C75 C 1.2088(9) 0.1951(4) 0.8814(3) 0.0490(16) Uani 0.50 1 d P . .
H75A H 1.1017 0.1839 0.8726 0.059 Uiso 0.50 1 calc PR . .
H75B H 1.2604 0.1554 0.8499 0.059 Uiso 0.50 1 calc PR . .
C76 C 1.2465(8) 0.1727(5) 0.9406(4) 0.0531(18) Uani 0.50 1 d P . .
H76A H 1.3521 0.1827 0.9513 0.080 Uiso 0.50 1 calc PR . .
H76B H 1.2230 0.1147 0.9361 0.080 Uiso 0.50 1 calc PR . .
H76C H 1.1886 0.2062 0.9725 0.080 Uiso 0.50 1 calc PR . .
C81 C 1.6541(7) 0.3006(4) 0.1082(3) 0.0400(14) Uani 0.50 1 d P . .
H81A H 1.5477 0.3120 0.1135 0.048 Uiso 0.50 1 calc PR . .
H81B H 1.7089 0.3420 0.1402 0.048 Uiso 0.50 1 calc PR . .
C82 C 1.6911(15) 0.3179(8) 0.0476(6) 0.044(2) Uani 0.50 1 d P . .
H82A H 1.7945 0.3044 0.0395 0.067 Uiso 0.50 1 calc PR . .
H82B H 1.6758 0.3760 0.0497 0.067 Uiso 0.50 1 calc PR . .
H82C H 1.6267 0.2844 0.0153 0.067 Uiso 0.50 1 calc PR . .
C83 C 1.7897(8) 0.2347(5) 0.0880(3) 0.0491(17) Uani 0.50 1 d P . .
H83A H 1.8199 0.1873 0.0560 0.059 Uiso 0.50 1 calc PR . .
H83B H 1.8783 0.2582 0.1134 0.059 Uiso 0.50 1 calc PR . .
C84 C 1.7155(15) 0.2992(8) 0.0605(6) 0.046(3) Uani 0.50 1 d P . .
H84A H 1.6140 0.2815 0.0466 0.069 Uiso 0.50 1 calc PR . .
H84B H 1.7710 0.3059 0.0264 0.069 Uiso 0.50 1 calc PR . .
H84C H 1.7140 0.3515 0.0910 0.069 Uiso 0.50 1 calc PR . .
C85 C 1.8284(8) 0.1875(5) 0.1047(3) 0.0466(16) Uani 0.50 1 d P . .
H85A H 1.9012 0.2273 0.1294 0.056 Uiso 0.50 1 calc PR . .
H85B H 1.8368 0.1883 0.0620 0.056 Uiso 0.50 1 calc PR . .
C86 C 1.8620(10) 0.1035(6) 0.1119(4) 0.067(2) Uani 0.50 1 d P . .
H86A H 1.8315 0.0990 0.1514 0.100 Uiso 0.50 1 calc PR . .
H86B H 1.9683 0.0941 0.1090 0.100 Uiso 0.50 1 calc PR . .
H86C H 1.8080 0.0626 0.0801 0.100 Uiso 0.50 1 calc PR . .
C87 C 1.7890(8) 0.1452(4) 0.1579(3) 0.0466(16) Uani 0.50 1 d P . .
H87A H 1.7240 0.1269 0.1857 0.056 Uiso 0.50 1 calc PR . .
H87B H 1.8126 0.0959 0.1261 0.056 Uiso 0.50 1 calc PR . .
C88 C 1.9326(8) 0.1768(5) 0.1931(4) 0.0572(19) Uani 0.50 1 d P . .
H88A H 1.9981 0.1974 0.1673 0.086 Uiso 0.50 1 calc PR . .
H88B H 1.9809 0.1323 0.2066 0.086 Uiso 0.50 1 calc PR . .
H88C H 1.9112 0.2213 0.2282 0.086 Uiso 0.50 1 calc PR . .
C89 C 1.6101(8) 0.2040(4) 0.1706(3) 0.0446(15) Uani 0.50 1 d P . .
H89A H 1.6354 0.1491 0.1757 0.054 Uiso 0.50 1 calc PR . .
H89B H 1.5050 0.2000 0.1562 0.054 Uiso 0.50 1 calc PR . .
C90 C 1.6097(10) 0.2638(6) 0.2411(4) 0.059(2) Uani 0.50 1 d P . .
H90A H 1.6752 0.2408 0.2676 0.088 Uiso 0.50 1 calc PR . .
H90B H 1.5091 0.2665 0.2554 0.088 Uiso 0.50 1 calc PR . .
H90C H 1.6445 0.3190 0.2416 0.088 Uiso 0.50 1 calc PR . .
C91 C 1.6739(8) 0.2854(4) 0.1858(3) 0.0456(16) Uani 0.50 1 d P . .
H91A H 1.7479 0.3290 0.1870 0.055 Uiso 0.50 1 calc PR . .
H91B H 1.5743 0.3097 0.1885 0.055 Uiso 0.50 1 calc PR . .
C92 C 1.6987(12) 0.2535(6) 0.2262(4) 0.062(2) Uani 0.50 1 d P . .
H92A H 1.6716 0.1953 0.2129 0.093 Uiso 0.50 1 calc PR . .
H92B H 1.6407 0.2799 0.2606 0.093 Uiso 0.50 1 calc PR . .
H92C H 1.8042 0.2593 0.2382 0.093 Uiso 0.50 1 calc PR . .
C93 C 1.5522(8) 0.1713(5) 0.1077(3) 0.0489(16) Uani 0.50 1 d P . .
H93A H 1.4754 0.2115 0.1038 0.059 Uiso 0.50 1 calc PR . .
H93B H 1.5250 0.1458 0.1401 0.059 Uiso 0.50 1 calc PR . .
C94 C 1.5560(9) 0.1085(7) 0.0514(4) 0.0536(19) Uani 0.50 1 d P . .
H94A H 1.5969 0.1319 0.0205 0.080 Uiso 0.50 1 calc PR . .
H94B H 1.4555 0.0878 0.0384 0.080 Uiso 0.50 1 calc PR . .
H94C H 1.6181 0.0634 0.0572 0.080 Uiso 0.50 1 calc PR . .
C95 C 1.5778(9) 0.1554(5) 0.0604(4) 0.0456(18) Uani 0.50 1 d P . .
H95A H 1.6280 0.1601 0.0240 0.055 Uiso 0.50 1 calc PR . .
H95B H 1.5808 0.0971 0.0612 0.055 Uiso 0.50 1 calc PR . .
C96 C 1.4178(8) 0.1765(5) 0.0521(3) 0.0507(17) Uani 0.50 1 d P . .
H96A H 1.3667 0.1774 0.0889 0.076 Uiso 0.50 1 calc PR . .
H96B H 1.3711 0.1352 0.0184 0.076 Uiso 0.50 1 calc PR . .
H96C H 1.4118 0.2304 0.0435 0.076 Uiso 0.50 1 calc PR . .
B2 B 0.9671(5) 0.5387(4) 0.86998(19) 0.0588(12) Uani 1 1 d . . .
H2 H 1.0763 0.5243 0.8895 0.071 Uiso 1 1 calc R . .
B2' B 1.4235(6) -0.0324(3) 0.13284(19) 0.0604(12) Uani 1 1 d . . .
H2' H 1.5325 -0.0171 0.1170 0.072 Uiso 1 1 calc R . .
B3 B 0.9206(4) 0.6085(3) 0.82279(18) 0.0531(11) Uani 1 1 d . . .
H3 H 0.9930 0.6497 0.8047 0.064 Uiso 1 1 calc R . .
B3' B 1.3756(5) -0.0994(3) 0.1810(2) 0.0546(11) Uani 1 1 d . . .
H3' H 1.4476 -0.1376 0.2037 0.065 Uiso 1 1 calc R . .
B4 B 0.7619(4) 0.5422(4) 0.78695(19) 0.0626(14) Uani 1 1 d . . .
H4 H 0.7084 0.5307 0.7406 0.075 Uiso 1 1 calc R . .
B4' B 1.2177(5) -0.0350(4) 0.2080(2) 0.0727(16) Uani 1 1 d . . .
H4' H 1.1637 -0.0213 0.2523 0.087 Uiso 1 1 calc R . .
B5 B 0.8061(5) 0.4709(4) 0.8337(2) 0.0713(16) Uani 1 1 d . . .
H5 H 0.7878 0.4032 0.8246 0.086 Uiso 1 1 calc R . .
B5' B 1.2628(7) 0.0326(4) 0.1605(2) 0.0800(18) Uani 1 1 d . . .
H5' H 1.2446 0.0997 0.1667 0.096 Uiso 1 1 calc R . .
B6 B 0.8783(5) 0.6337(4) 0.9012(2) 0.0654(14) Uani 1 1 d . . .
H6 H 0.9409 0.6840 0.9344 0.078 Uiso 1 1 calc R . .
B6' B 1.3334(6) -0.1302(3) 0.10107(19) 0.0596(12) Uani 1 1 d . . .
H6' H 1.3963 -0.1807 0.0718 0.071 Uiso 1 1 calc R . .
B7 B 0.7349(5) 0.6371(4) 0.8426(2) 0.0724(16) Uani 1 1 d . . .
H7 H 0.6830 0.6902 0.8289 0.087 Uiso 1 1 calc R . .
B7' B 1.1902(5) -0.1335(4) 0.1542(2) 0.0635(13) Uani 1 1 d . . .
H7' H 1.1381 -0.1859 0.1678 0.076 Uiso 1 1 calc R . .
B8 B 0.6546(5) 0.5411(5) 0.8511(2) 0.084(2) Uani 1 1 d . . .
H8 H 0.5379 0.5173 0.8441 0.101 Uiso 1 1 calc R . .
B8' B 1.1110(7) -0.0405(4) 0.1392(2) 0.093(2) Uani 1 1 d . . .
H8' H 0.9942 -0.0187 0.1407 0.111 Uiso 1 1 calc R . .
B9 B 0.7981(5) 0.5371(5) 0.9093(2) 0.0783(19) Uani 1 1 d . . .
H9 H 0.7971 0.5095 0.9488 0.094 Uiso 1 1 calc R . .
B9' B 1.2539(8) -0.0372(3) 0.0865(2) 0.087(2) Uani 1 1 d . . .
H9' H 1.2525 -0.0123 0.0457 0.104 Uiso 1 1 calc R . .
B10 B 0.6959(5) 0.6205(5) 0.9105(2) 0.087(2) Uani 1 1 d . . .
H10 H 0.6232 0.6552 0.9460 0.104 Uiso 1 1 calc R . .
B10' B 1.1530(7) -0.1222(4) 0.0832(2) 0.0756(17) Uani 1 1 d . . .
H10' H 1.0817 -0.1602 0.0452 0.091 Uiso 1 1 calc R . .

loop_
_atom_site_aniso_label
_atom_site_aniso_U_11
_atom_site_aniso_U_22
_atom_site_aniso_U_33
_atom_site_aniso_U_23
_atom_site_aniso_U_13
_atom_site_aniso_U_12
Br20 0.04341(19) 0.0429(2) 0.0583(2) 0.01995(16) -0.00228(15) -0.00674(14)
Br21 0.03873(18) 0.03693(19) 0.0489(2) 0.01297(14) -0.00204(13) 0.00494(13)
N11 0.0453(16) 0.071(2) 0.0420(16) 0.0156(15) 0.0018(12) -0.0107(15)
N11' 0.0482(17) 0.081(2) 0.0412(16) 0.0141(16) 0.0023(13) 0.0215(16)
N12 0.0395(15) 0.0599(19) 0.0387(15) 0.0126(14) -0.0005(11) -0.0045(13)
N12' 0.0478(17) 0.071(2) 0.0484(17) 0.0215(16) 0.0088(13) 0.0175(15)
N19 0.0367(15) 0.0481(18) 0.070(2) -0.0037(15) -0.0015(14) 0.0020(13)
N19' 0.0332(14) 0.054(2) 0.085(2) 0.0132(18) 0.0027(15) 0.0021(13)
N30 0.0418(14) 0.0394(15) 0.0364(14) 0.0128(12) -0.0001(11) -0.0015(11)
N40 0.0455(15) 0.0373(15) 0.0443(15) 0.0169(12) -0.0035(12) 0.0002(12)
N60 0.047(2) 0.100(3) 0.128(4) -0.071(3) -0.027(2) 0.029(2)
N80 0.065(2) 0.0347(18) 0.145(4) 0.002(2) 0.060(2) -0.0024(16)
C1 0.0378(17) 0.082(3) 0.0373(18) 0.0164(18) -0.0007(14) -0.0152(17)
C1' 0.058(2) 0.078(3) 0.0381(19) 0.0109(19) 0.0047(16) 0.034(2)
C13 0.0401(17) 0.052(2) 0.0383(17) 0.0159(15) -0.0009(13) -0.0032(14)
C13' 0.0420(18) 0.066(2) 0.0462(19) 0.0248(18) 0.0082(15) 0.0108(16)
C14 0.0372(16) 0.047(2) 0.0431(18) 0.0155(15) -0.0032(13) -0.0050(14)
C14' 0.0371(16) 0.060(2) 0.051(2) 0.0286(18) 0.0081(14) 0.0101(15)
C15 0.0402(17) 0.0420(19) 0.0475(19) 0.0122(15) -0.0085(14) -0.0062(14)
C15' 0.0357(16) 0.050(2) 0.057(2) 0.0236(17) 0.0104(15) 0.0072(14)
C16 0.0392(16) 0.0376(18) 0.0487(18) 0.0171(15) -0.0029(14) 0.0062(13)
C16' 0.0352(16) 0.046(2) 0.070(2) 0.0309(18) 0.0086(16) 0.0019(14)
C17 0.0353(16) 0.0441(19) 0.0491(19) 0.0114(16) -0.0057(14) -0.0025(14)
C17' 0.0358(17) 0.052(2) 0.070(2) 0.0275(19) 0.0083(16) 0.0065(15)
C18 0.0422(18) 0.053(2) 0.0473(19) 0.0101(17) -0.0060(15) -0.0091(15)
C18' 0.0449(19) 0.065(3) 0.062(2) 0.026(2) 0.0148(17) 0.0185(17)
C31 0.0464(19) 0.069(3) 0.055(2) 0.032(2) 0.0001(16) 0.0117(17)
C32 0.046(2) 0.109(4) 0.069(3) 0.037(3) 0.0021(19) 0.003(2)
C33 0.067(2) 0.042(2) 0.0429(19) 0.0094(16) -0.0006(16) -0.0107(17)
C34 0.116(4) 0.068(3) 0.037(2) 0.0054(19) -0.002(2) -0.026(3)
C35 0.0492(18) 0.0440(19) 0.0421(18) 0.0162(15) 0.0036(14) -0.0054(15)
C36 0.0476(19) 0.064(3) 0.052(2) 0.0101(19) 0.0078(16) -0.0040(17)
C37 0.0463(17) 0.0371(17) 0.0358(16) 0.0141(14) -0.0033(13) -0.0007(14)
C38 0.083(3) 0.044(2) 0.0423(19) 0.0121(17) 0.0001(18) 0.0017(19)
C41 0.0488(19) 0.049(2) 0.057(2) 0.0262(18) -0.0069(16) 0.0045(16)
C42 0.054(2) 0.062(3) 0.073(3) 0.021(2) -0.0128(19) 0.0012(19)
C43 0.084(3) 0.0343(19) 0.051(2) 0.0118(16) -0.0105(19) 0.0008(18)
C44 0.173(6) 0.055(3) 0.048(2) 0.006(2) -0.021(3) 0.016(3)
C45 0.0469(18) 0.050(2) 0.050(2) 0.0212(17) 0.0061(15) -0.0009(15)
C46 0.047(2) 0.084(3) 0.067(3) 0.027(2) 0.0033(18) 0.007(2)
C47 0.0483(18) 0.0421(19) 0.0473(19) 0.0221(16) 0.0021(14) 0.0016(15)
C48 0.075(3) 0.049(2) 0.046(2) 0.0171(17) 0.0105(18) 0.0075(18)
C61 0.038(3) 0.044(4) 0.054(4) 0.014(3) 0.008(3) 0.007(3)
C62 0.062(10) 0.041(8) 0.063(10) -0.001(6) 0.010(6) 0.002(5)
C63 0.057(4) 0.031(3) 0.045(4) 0.005(3) 0.006(3) 0.007(3)
C64 0.052(10) 0.062(12) 0.065(8) 0.018(7) 0.004(7) 0.019(7)
C65 0.046(4) 0.057(5) 0.047(4) 0.024(4) -0.002(3) -0.003(4)
C66 0.066(5) 0.061(5) 0.040(4) 0.010(3) 0.000(3) -0.024(4)
C67 0.041(4) 0.056(5) 0.079(6) 0.030(5) 0.010(4) -0.002(4)
C68 0.078(7) 0.064(7) 0.172(13) 0.044(8) 0.023(7) -0.015(5)
C69 0.055(4) 0.035(4) 0.039(3) 0.013(3) 0.003(3) 0.005(3)
C70 0.057(4) 0.044(4) 0.079(6) 0.017(4) 0.025(4) 0.001(3)
C71 0.045(4) 0.046(4) 0.066(5) 0.026(4) 0.013(3) 0.004(3)
C72 0.052(4) 0.052(5) 0.069(5) -0.002(4) 0.010(4) -0.008(3)
C73 0.074(5) 0.058(5) 0.054(5) 0.016(4) 0.009(4) 0.015(4)
C74 0.145(10) 0.100(9) 0.042(5) 0.022(5) 0.018(5) 0.049(8)
C75 0.056(4) 0.036(4) 0.049(4) 0.001(3) 0.000(3) 0.002(3)
C76 0.053(4) 0.046(4) 0.069(5) 0.029(4) 0.002(3) 0.006(3)
C81 0.043(3) 0.031(3) 0.046(4) 0.010(3) 0.000(3) 0.000(3)
C82 0.051(5) 0.039(6) 0.053(6) 0.029(4) 0.006(4) 0.004(4)
C83 0.046(4) 0.052(5) 0.051(4) 0.015(4) 0.010(3) -0.001(3)
C84 0.054(6) 0.042(7) 0.048(6) 0.024(4) 0.009(5) 0.000(4)
C85 0.044(4) 0.047(4) 0.055(4) 0.022(4) 0.005(3) 0.011(3)
C86 0.062(5) 0.062(5) 0.082(6) 0.028(5) 0.012(4) 0.024(4)
C87 0.054(4) 0.033(4) 0.054(4) 0.012(3) 0.002(3) 0.002(3)
C88 0.049(4) 0.056(5) 0.070(5) 0.022(4) 0.000(4) 0.010(3)
C89 0.046(4) 0.042(4) 0.048(4) 0.015(3) 0.004(3) -0.002(3)
C90 0.053(5) 0.071(6) 0.050(5) 0.012(4) 0.008(4) -0.005(4)
C91 0.043(3) 0.039(4) 0.052(4) 0.004(3) 0.012(3) 0.009(3)
C92 0.072(6) 0.071(6) 0.041(4) 0.011(4) 0.003(4) -0.015(5)
C93 0.043(4) 0.057(5) 0.046(4) 0.013(4) 0.002(3) -0.001(3)
C94 0.056(5) 0.060(6) 0.046(4) 0.016(4) 0.002(3) -0.014(4)
C95 0.061(5) 0.027(4) 0.046(5) 0.004(3) 0.002(3) -0.007(4)
C96 0.050(4) 0.046(4) 0.055(4) 0.011(3) -0.007(3) -0.007(3)
B2 0.041(2) 0.099(4) 0.038(2) 0.020(2) -0.0032(17) -0.014(2)
B2' 0.091(3) 0.052(3) 0.043(2) 0.017(2) 0.014(2) 0.027(2)
B3 0.0338(19) 0.084(3) 0.040(2) 0.013(2) 0.0016(15) -0.0015(19)
B3' 0.042(2) 0.079(3) 0.049(2) 0.028(2) 0.0080(17) 0.020(2)
B4 0.037(2) 0.114(4) 0.039(2) 0.023(2) 0.0013(16) -0.015(2)
B4' 0.044(2) 0.119(5) 0.041(2) -0.005(3) -0.0032(18) 0.030(3)
B5 0.055(3) 0.125(5) 0.038(2) 0.028(3) -0.0028(19) -0.031(3)
B5' 0.105(4) 0.068(3) 0.051(3) -0.010(2) -0.024(3) 0.052(3)
B6 0.040(2) 0.113(4) 0.038(2) 0.011(2) 0.0016(17) -0.002(2)
B6' 0.093(3) 0.046(3) 0.044(2) 0.017(2) 0.019(2) 0.026(2)
B7 0.039(2) 0.139(5) 0.040(2) 0.023(3) 0.0062(18) 0.010(3)
B7' 0.052(2) 0.094(4) 0.043(2) 0.015(2) -0.0017(18) 0.021(2)
B8 0.039(2) 0.176(7) 0.040(2) 0.032(3) 0.0024(18) -0.026(3)
B8' 0.091(4) 0.101(5) 0.062(3) -0.017(3) -0.036(3) 0.058(4)
B9 0.047(2) 0.152(6) 0.038(2) 0.030(3) -0.0003(19) -0.025(3)
B9' 0.168(6) 0.047(3) 0.039(2) 0.003(2) -0.021(3) 0.042(3)
B10 0.039(2) 0.177(7) 0.042(2) 0.023(3) 0.0074(19) 0.001(3)
B10' 0.112(4) 0.068(3) 0.041(2) 0.006(2) -0.014(3) 0.040(3)

loop_
_atom_type_symbol
_atom_type_description
_atom_type_scat_dispersion_real
_atom_type_scat_dispersion_imag
_atom_type_scat_source
C C 0.0033 0.0016 'International Tables Vol C Tables 4.2.6.8 and 6.1.1.4'
H H 0.0000 0.0000 'International Tables Vol C Tables 4.2.6.8 and 6.1.1.4'
B B 0.0013 0.0007 'International Tables Vol C Tables 4.2.6.8 and 6.1.1.4'
N N 0.0061 0.0033 'International Tables Vol C Tables 4.2.6.8 and 6.1.1.4'
Br Br -0.2901 2.4595 'International Tables Vol C Tables 4.2.6.8 and 6.1.1.4'

loop_
_geom_angle_atom_site_label_1
_geom_angle_atom_site_label_2
_geom_angle_atom_site_label_3
_geom_angle
_geom_angle_site_symmetry_1
_geom_angle_site_symmetry_3
_geom_angle_publ_flag
N12 N11 C1 114.0(3) . . ?
N12' N11' C1' 112.1(3) . . ?
N11 N12 C13 113.6(3) . . ?
N11' N12' C13' 114.2(3) . . ?
C16 N19 H19A 120.0 . . ?
C16 N19 H19B 120.0 . . ?
H19A N19 H19B 120.0 . . ?
C16' N19' H19C 120.0 . . ?
C16' N19' H19D 120.0 . . ?
H19C N19' H19D 120.0 . . ?
C33 N30 C31 112.1(3) . . ?
C33 N30 C35 111.5(3) . . ?
C31 N30 C35 106.1(2) . . ?
C33 N30 C37 105.9(2) . . ?
C31 N30 C37 110.7(3) . . ?
C35 N30 C37 110.7(2) . . ?
C45 N40 C43 111.8(3) . . ?
C45 N40 C47 110.4(3) . . ?
C43 N40 C47 106.5(2) . . ?
C45 N40 C41 106.0(2) . . ?
C43 N40 C41 111.4(3) . . ?
C47 N40 C41 110.7(3) . . ?
C73 N60 C71 81.9(6) . . ?
C73 N60 C65 148.6(8) . . ?
C71 N60 C65 124.8(6) . . ?
C73 N60 C67 137.4(7) . . ?
C71 N60 C67 94.5(6) . . ?
C65 N60 C67 37.9(5) . . ?
C73 N60 C61 56.4(5) . . ?
C71 N60 C61 118.8(5) . . ?
C65 N60 C61 111.8(5) . . ?
C67 N60 C61 146.7(6) . . ?
C73 N60 C63 114.9(5) . . ?
C71 N60 C63 123.2(6) . . ?
C65 N60 C63 67.1(5) . . ?
C67 N60 C63 102.6(6) . . ?
C61 N60 C63 59.2(4) . . ?
C73 N60 C75 102.7(6) . . ?
C71 N60 C75 32.9(4) . . ?
C65 N60 C75 108.6(5) . . ?
C67 N60 C75 95.7(5) . . ?
C61 N60 C75 111.2(4) . . ?
C63 N60 C75 91.2(5) . . ?
C73 N60 C69 56.2(6) . . ?
C71 N60 C69 102.8(5) . . ?
C65 N60 C69 98.1(5) . . ?
C67 N60 C69 83.9(5) . . ?
C61 N60 C69 89.7(4) . . ?
C63 N60 C69 132.3(5) . . ?
C75 N60 C69 135.7(4) . . ?
C89 N80 C93 66.9(5) . . ?
C89 N80 C83 161.1(6) . . ?
C93 N80 C83 131.7(6) . . ?
C89 N80 C85 132.1(6) . . ?
C93 N80 C85 131.1(5) . . ?
C83 N80 C85 42.6(4) . . ?
C89 N80 C81 110.6(4) . . ?
C93 N80 C81 103.2(5) . . ?
C83 N80 C81 65.3(4) . . ?
C85 N80 C81 106.6(4) . . ?
C89 N80 C91 56.0(4) . . ?
C93 N80 C91 110.8(5) . . ?
C83 N80 C91 107.4(5) . . ?
C85 N80 C91 115.9(5) . . ?
C81 N80 C91 68.2(4) . . ?
C89 N80 C95 105.0(5) . . ?
C93 N80 C95 38.5(4) . . ?
C83 N80 C95 93.8(5) . . ?
C85 N80 C95 100.8(5) . . ?
C81 N80 C95 94.6(4) . . ?
C91 N80 C95 142.4(4) . . ?
C89 N80 C87 73.6(4) . . ?
C93 N80 C87 104.2(5) . . ?
C83 N80 C87 101.2(4) . . ?
C85 N80 C87 59.4(4) . . ?
C81 N80 C87 151.5(4) . . ?
C91 N80 C87 94.5(4) . . ?
C95 N80 C87 111.8(4) . . ?
N11 C1 B2 128.7(3) . . ?
N11 C1 B3 128.7(3) . . ?
B2 C1 B3 69.5(3) . . ?
N11 C1 B5 122.1(4) . . ?
B2 C1 B5 71.7(3) . . ?
B3 C1 B5 109.1(4) . . ?
N11 C1 B4 122.2(3) . . ?
B2 C1 B4 109.0(3) . . ?
B3 C1 B4 70.3(3) . . ?
B5 C1 B4 69.8(3) . . ?
N11' C1' B3' 127.6(3) . . ?
N11' C1' B2' 128.2(4) . . ?
B3' C1' B2' 70.0(3) . . ?
N11' C1' B5' 123.9(4) . . ?
B3' C1' B5' 108.4(4) . . ?
B2' C1' B5' 71.1(3) . . ?
N11' C1' B4' 123.1(3) . . ?
B3' C1' B4' 69.9(3) . . ?
B2' C1' B4' 108.7(4) . . ?
B5' C1' B4' 69.2(4) . . ?
C18 C13 C14 119.4(3) . . ?
C18 C13 N12 116.7(3) . . ?
C14 C13 N12 123.9(3) . . ?
C14' C13' C18' 119.1(4) . . ?
C14' C13' N12' 124.6(3) . . ?
C18' C13' N12' 116.2(3) . . ?
C15 C14 C13 120.2(3) . . ?
C15 C14 H14 119.9 . . ?
C13 C14 H14 119.9 . . ?
C15' C14' C13' 120.7(3) . . ?
C15' C14' H14' 119.6 . . ?
C13' C14' H14' 119.6 . . ?
C14 C15 C16 120.7(3) . . ?
C14 C15 H15 119.7 . . ?
C16 C15 H15 119.7 . . ?
C14' C15' C16' 120.9(4) . . ?
C14' C15' H15' 119.6 . . ?
C16' C15' H15' 119.6 . . ?
N19 C16 C17 121.4(3) . . ?
N19 C16 C15 119.8(3) . . ?
C17 C16 C15 118.8(3) . . ?
N19' C16' C17' 121.7(3) . . ?
N19' C16' C15' 120.3(4) . . ?
C17' C16' C15' 118.0(4) . . ?
C18 C17 C16 120.3(3) . . ?
C18 C17 H17 119.8 . . ?
C16 C17 H17 119.8 . . ?
C18' C17' C16' 120.7(3) . . ?
C18' C17' H17' 119.6 . . ?
C16' C17' H17' 119.6 . . ?
C17 C18 C13 120.6(3) . . ?
C17 C18 H18 119.7 . . ?
C13 C18 H18 119.7 . . ?
C17' C18' C13' 120.6(4) . . ?
C17' C18' H18' 119.7 . . ?
C13' C18' H18' 119.7 . . ?
N30 C31 C32 115.0(3) . . ?
N30 C31 H31A 108.5 . . ?
C32 C31 H31A 108.5 . . ?
N30 C31 H31B 108.5 . . ?
C32 C31 H31B 108.5 . . ?
H31A C31 H31B 107.5 . . ?
C31 C32 H32A 109.5 . . ?
C31 C32 H32B 109.5 . . ?
H32A C32 H32B 109.5 . . ?
C31 C32 H32C 109.5 . . ?
H32A C32 H32C 109.5 . . ?
H32B C32 H32C 109.5 . . ?
N30 C33 C34 114.8(3) . . ?
N30 C33 H33A 108.6 . . ?
C34 C33 H33A 108.6 . . ?
N30 C33 H33B 108.6 . . ?
C34 C33 H33B 108.6 . . ?
H33A C33 H33B 107.5 . . ?
C33 C34 H34A 109.5 . . ?
C33 C34 H34B 109.5 . . ?
H34A C34 H34B 109.5 . . ?
C33 C34 H34C 109.5 . . ?
H34A C34 H34C 109.5 . . ?
H34B C34 H34C 109.5 . . ?
C36 C35 N30 116.0(3) . . ?
C36 C35 H35A 108.3 . . ?
N30 C35 H35A 108.3 . . ?
C36 C35 H35B 108.3 . . ?
N30 C35 H35B 108.3 . . ?
H35A C35 H35B 107.4 . . ?
C35 C36 H36A 109.5 . . ?
C35 C36 H36B 109.5 . . ?
H36A C36 H36B 109.5 . . ?
C35 C36 H36C 109.5 . . ?
H36A C36 H36C 109.5 . . ?
H36B C36 H36C 109.5 . . ?
C38 C37 N30 115.8(3) . . ?
C38 C37 H37A 108.3 . . ?
N30 C37 H37A 108.3 . . ?
C38 C37 H37B 108.3 . . ?
N30 C37 H37B 108.3 . . ?
H37A C37 H37B 107.4 . . ?
C37 C38 H38A 109.5 . . ?
C37 C38 H38B 109.5 . . ?
H38A C38 H38B 109.5 . . ?
C37 C38 H38C 109.5 . . ?
H38A C38 H38C 109.5 . . ?
H38B C38 H38C 109.5 . . ?
C42 C41 N40 115.6(3) . . ?
C42 C41 H41A 108.4 . . ?
N40 C41 H41A 108.4 . . ?
C42 C41 H41B 108.4 . . ?
N40 C41 H41B 108.4 . . ?
H41A C41 H41B 107.5 . . ?
C41 C42 H42A 109.5 . . ?
C41 C42 H42B 109.5 . . ?
H42A C42 H42B 109.5 . . ?
C41 C42 H42C 109.5 . . ?
H42A C42 H42C 109.5 . . ?
H42B C42 H42C 109.5 . . ?
C44 C43 N40 114.8(3) . . ?
C44 C43 H43A 108.6 . . ?
N40 C43 H43A 108.6 . . ?
C44 C43 H43B 108.6 . . ?
N40 C43 H43B 108.6 . . ?
H43A C43 H43B 107.6 . . ?
C43 C44 H44A 109.5 . . ?
C43 C44 H44B 109.5 . . ?
H44A C44 H44B 109.5 . . ?
C43 C44 H44C 109.5 . . ?
H44A C44 H44C 109.5 . . ?
H44B C44 H44C 109.5 . . ?
N40 C45 C46 115.1(3) . . ?
N40 C45 H45A 108.5 . . ?
C46 C45 H45A 108.5 . . ?
N40 C45 H45B 108.5 . . ?
C46 C45 H45B 108.5 . . ?
H45A C45 H45B 107.5 . . ?
C45 C46 H46A 109.5 . . ?
C45 C46 H46B 109.5 . . ?
H46A C46 H46B 109.5 . . ?
C45 C46 H46C 109.5 . . ?
H46A C46 H46C 109.5 . . ?
H46B C46 H46C 109.5 . . ?
C48 C47 N40 116.2(3) . . ?
C48 C47 H47A 108.2 . . ?
N40 C47 H47A 108.2 . . ?
C48 C47 H47B 108.2 . . ?
N40 C47 H47B 108.2 . . ?
H47A C47 H47B 107.4 . . ?
C47 C48 H48A 109.5 . . ?
C47 C48 H48B 109.5 . . ?
H48A C48 H48B 109.5 . . ?
C47 C48 H48C 109.5 . . ?
H48A C48 H48C 109.5 . . ?
H48B C48 H48C 109.5 . . ?
C62 C61 N60 103.2(12) . . ?
C62 C61 H61A 111.1 . . ?
N60 C61 H61A 111.1 . . ?
C62 C61 H61B 111.1 . . ?
N60 C61 H61B 111.1 . . ?
H61A C61 H61B 109.1 . . ?
C61 C62 H62A 109.5 . . ?
C61 C62 H62B 109.5 . . ?
H62A C62 H62B 109.5 . . ?
C61 C62 H62C 109.5 . . ?
H62A C62 H62C 109.5 . . ?
H62B C62 H62C 109.5 . . ?
C64 C63 N60 118.8(12) . . ?
C64 C63 H63A 107.6 . . ?
N60 C63 H63A 107.6 . . ?
C64 C63 H63B 107.6 . . ?
N60 C63 H63B 107.6 . . ?
H63A C63 H63B 107.0 . . ?
C63 C64 H64A 109.5 . . ?
C63 C64 H64B 109.5 . . ?
H64A C64 H64B 109.5 . . ?
C63 C64 H64C 109.5 . . ?
H64A C64 H64C 109.5 . . ?
H64B C64 H64C 109.5 . . ?
N60 C65 C66 126.9(6) . . ?
N60 C65 H65A 105.6 . . ?
C66 C65 H65A 105.6 . . ?
N60 C65 H65B 105.6 . . ?
C66 C65 H65B 105.6 . . ?
H65A C65 H65B 106.1 . . ?
C65 C66 H66A 109.5 . . ?
C65 C66 H66B 109.5 . . ?
H66A C66 H66B 109.5 . . ?
C65 C66 H66C 109.5 . . ?
H66A C66 H66C 109.5 . . ?
H66B C66 H66C 109.5 . . ?
N60 C67 C68 101.9(7) . . ?
N60 C67 H67A 111.4 . . ?
C68 C67 H67A 111.4 . . ?
N60 C67 H67B 111.4 . . ?
C68 C67 H67B 111.4 . . ?
H67A C67 H67B 109.3 . . ?
C67 C68 H68A 109.5 . . ?
C67 C68 H68B 109.5 . . ?
H68A C68 H68B 109.5 . . ?
C67 C68 H68C 109.5 . . ?
H68A C68 H68C 109.5 . . ?
H68B C68 H68C 109.5 . . ?
C70 C69 N60 112.1(5) . . ?
C70 C69 H69A 109.2 . . ?
N60 C69 H69A 109.2 . . ?
C70 C69 H69B 109.2 . . ?
N60 C69 H69B 109.2 . . ?
H69A C69 H69B 107.9 . . ?
C69 C70 H70A 109.5 . . ?
C69 C70 H70B 109.5 . . ?
H70A C70 H70B 109.5 . . ?
C69 C70 H70C 109.5 . . ?
H70A C70 H70C 109.5 . . ?
H70B C70 H70C 109.5 . . ?
N60 C71 C72 126.1(7) . . ?
N60 C71 H71A 105.8 . . ?
C72 C71 H71A 105.8 . . ?
N60 C71 H71B 105.8 . . ?
C72 C71 H71B 105.8 . . ?
H71A C71 H71B 106.2 . . ?
C71 C72 H72A 109.5 . . ?
C71 C72 H72B 109.5 . . ?
H72A C72 H72B 109.5 . . ?
C71 C72 H72C 109.5 . . ?
H72A C72 H72C 109.5 . . ?
H72B C72 H72C 109.5 . . ?
N60 C73 C74 112.5(8) . . ?
N60 C73 H73A 109.1 . . ?
C74 C73 H73A 109.1 . . ?
N60 C73 H73B 109.1 . . ?
C74 C73 H73B 109.1 . . ?
H73A C73 H73B 107.8 . . ?
C73 C74 H74A 109.5 . . ?
C73 C74 H74B 109.5 . . ?
H74A C74 H74B 109.5 . . ?
C73 C74 H74C 109.5 . . ?
H74A C74 H74C 109.5 . . ?
H74B C74 H74C 109.5 . . ?
C76 C75 N60 123.3(6) . . ?
C76 C75 H75A 106.5 . . ?
N60 C75 H75A 106.5 . . ?
C76 C75 H75B 106.5 . . ?
N60 C75 H75B 106.5 . . ?
H75A C75 H75B 106.5 . . ?
C75 C76 H76A 109.5 . . ?
C75 C76 H76B 109.5 . . ?
H76A C76 H76B 109.5 . . ?
C75 C76 H76C 109.5 . . ?
H76A C76 H76C 109.5 . . ?
H76B C76 H76C 109.5 . . ?
C82 C81 N80 122.3(6) . . ?
C82 C81 H81A 106.8 . . ?
N80 C81 H81A 106.8 . . ?
C82 C81 H81B 106.8 . . ?
N80 C81 H81B 106.8 . . ?
H81A C81 H81B 106.6 . . ?
C81 C82 H82A 109.5 . . ?
C81 C82 H82B 109.5 . . ?
H82A C82 H82B 109.5 . . ?
C81 C82 H82C 109.5 . . ?
H82A C82 H82C 109.5 . . ?
H82B C82 H82C 109.5 . . ?
N80 C83 C84 105.9(7) . . ?
N80 C83 H83A 110.6 . . ?
C84 C83 H83A 110.6 . . ?
N80 C83 H83B 110.6 . . ?
C84 C83 H83B 110.6 . . ?
H83A C83 H83B 108.7 . . ?
C83 C84 H84A 109.5 . . ?
C83 C84 H84B 109.5 . . ?
H84A C84 H84B 109.5 . . ?
C83 C84 H84C 109.5 . . ?
H84A C84 H84C 109.5 . . ?
H84B C84 H84C 109.5 . . ?
N80 C85 C86 110.8(6) . . ?
N80 C85 H85A 109.5 . . ?
C86 C85 H85A 109.5 . . ?
N80 C85 H85B 109.5 . . ?
C86 C85 H85B 109.5 . . ?
H85A C85 H85B 108.1 . . ?
C85 C86 H86A 109.5 . . ?
C85 C86 H86B 109.5 . . ?
H86A C86 H86B 109.5 . . ?
C85 C86 H86C 109.5 . . ?
H86A C86 H86C 109.5 . . ?
H86B C86 H86C 109.5 . . ?
C88 C87 N80 119.6(5) . . ?
C88 C87 H87A 107.4 . . ?
N80 C87 H87A 107.4 . . ?
C88 C87 H87B 107.4 . . ?
N80 C87 H87B 107.4 . . ?
H87A C87 H87B 107.0 . . ?
C87 C88 H88A 109.5 . . ?
C87 C88 H88B 109.5 . . ?
H88A C88 H88B 109.5 . . ?
C87 C88 H88C 109.5 . . ?
H88A C88 H88C 109.5 . . ?
H88B C88 H88C 109.5 . . ?
N80 C89 C90 131.4(6) . . ?
N80 C89 H89A 104.4 . . ?
C90 C89 H89A 104.4 . . ?
N80 C89 H89B 104.4 . . ?
C90 C89 H89B 104.4 . . ?
H89A C89 H89B 105.6 . . ?
C89 C90 H90A 109.5 . . ?
C89 C90 H90B 109.5 . . ?
H90A C90 H90B 109.5 . . ?
C89 C90 H90C 109.5 . . ?
H90A C90 H90C 109.5 . . ?
H90B C90 H90C 109.5 . . ?
C92 C91 N80 105.5(7) . . ?
C92 C91 H91A 110.7 . . ?
N80 C91 H91A 110.7 . . ?
C92 C91 H91B 110.7 . . ?
N80 C91 H91B 110.7 . . ?
H91A C91 H91B 108.8 . . ?
C91 C92 H92A 109.5 . . ?
C91 C92 H92B 109.5 . . ?
H92A C92 H92B 109.5 . . ?
C91 C92 H92C 109.5 . . ?
H92A C92 H92C 109.5 . . ?
H92B C92 H92C 109.5 . . ?
N80 C93 C94 111.9(6) . . ?
N80 C93 H93A 109.2 . . ?
C94 C93 H93A 109.2 . . ?
N80 C93 H93B 109.2 . . ?
C94 C93 H93B 109.2 . . ?
H93A C93 H93B 107.9 . . ?
C93 C94 H94A 109.5 . . ?
C93 C94 H94B 109.5 . . ?
H94A C94 H94B 109.5 . . ?
C93 C94 H94C 109.5 . . ?
H94A C94 H94C 109.5 . . ?
H94B C94 H94C 109.5 . . ?
C96 C95 N80 119.9(6) . . ?
C96 C95 H95A 107.3 . . ?
N80 C95 H95A 107.3 . . ?
C96 C95 H95B 107.3 . . ?
N80 C95 H95B 107.3 . . ?
H95A C95 H95B 106.9 . . ?
C95 C96 H96A 109.5 . . ?
C95 C96 H96B 109.5 . . ?
H96A C96 H96B 109.5 . . ?
C95 C96 H96C 109.5 . . ?
H96A C96 H96C 109.5 . . ?
H96B C96 H96C 109.5 . . ?
C1 B2 B6 108.6(3) . . ?
C1 B2 B9 107.4(3) . . ?
B6 B2 B9 61.2(3) . . ?
C1 B2 B3 55.3(3) . . ?
B6 B2 B3 59.7(3) . . ?
B9 B2 B3 102.0(3) . . ?
C1 B2 B5 54.2(2) . . ?
B6 B2 B5 101.9(3) . . ?
B9 B2 B5 58.9(3) . . ?
B3 B2 B5 89.7(3) . . ?
C1 B2 H2 122.3 . . ?
B6 B2 H2 120.5 . . ?
B9 B2 H2 121.2 . . ?
B3 B2 H2 130.7 . . ?
B5 B2 H2 131.4 . . ?
C1' B2' B6' 108.0(4) . . ?
C1' B2' B9' 107.4(4) . . ?
B6' B2' B9' 60.6(3) . . ?
C1' B2' B3' 54.8(3) . . ?
B6' B2' B3' 59.3(3) . . ?
B9' B2' B3' 101.2(4) . . ?
C1' B2' B5' 54.5(2) . . ?
B6' B2' B5' 101.2(4) . . ?
B9' B2' B5' 58.8(3) . . ?
B3' B2' B5' 89.1(3) . . ?
C1' B2' H2' 122.3 . . ?
B6' B2' H2' 121.1 . . ?
B9' B2' H2' 121.6 . . ?
B3' B2' H2' 131.2 . . ?
B5' B2' H2' 131.5 . . ?
C1 B3 B7 108.2(4) . . ?
C1 B3 B6 108.2(3) . . ?
B7 B3 B6 61.4(2) . . ?
C1 B3 B2 55.2(3) . . ?
B7 B3 B2 102.5(3) . . ?
B6 B3 B2 59.2(3) . . ?
C1 B3 B4 54.9(3) . . ?
B7 B3 B4 59.4(3) . . ?
B6 B3 B4 102.3(3) . . ?
B2 B3 B4 90.6(3) . . ?
C1 B3 H3 122.2 . . ?
B7 B3 H3 120.7 . . ?
B6 B3 H3 120.9 . . ?
B2 B3 H3 130.5 . . ?
B4 B3 H3 130.7 . . ?
C1' B3' B6' 108.5(3) . . ?
C1' B3' B7' 109.4(3) . . ?
B6' B3' B7' 61.1(3) . . ?
C1' B3' B2' 55.1(2) . . ?
B6' B3' B2' 59.5(3) . . ?
B7' B3' B2' 103.1(3) . . ?
C1' B3' B4' 55.3(3) . . ?
B6' B3' B4' 102.0(3) . . ?
B7' B3' B4' 59.8(3) . . ?
B2' B3' B4' 90.6(3) . . ?
C1' B3' H3' 121.6 . . ?
B6' B3' H3' 121.0 . . ?
B7' B3' H3' 120.1 . . ?
B2' B3' H3' 130.4 . . ?
B4' B3' H3' 130.7 . . ?
C1 B4 B8 108.1(3) . . ?
C1 B4 B7 107.8(3) . . ?
B8 B4 B7 61.0(3) . . ?
C1 B4 B5 55.1(2) . . ?
B8 B4 B5 59.5(3) . . ?
B7 B4 B5 102.4(3) . . ?
C1 B4 B3 54.8(2) . . ?
B8 B4 B3 101.6(3) . . ?
B7 B4 B3 59.0(3) . . ?
B5 B4 B3 90.3(3) . . ?
C1 B4 H4 122.3 . . ?
B8 B4 H4 121.0 . . ?
B7 B4 H4 121.1 . . ?
B5 B4 H4 130.4 . . ?
B3 B4 H4 131.0 . . ?
C1' B4' B8' 108.8(4) . . ?
C1' B4' B7' 108.3(3) . . ?
B8' B4' B7' 61.0(3) . . ?
C1' B4' B5' 55.3(3) . . ?
B8' B4' B5' 60.0(4) . . ?
B7' B4' B5' 102.9(3) . . ?
C1' B4' B3' 54.7(3) . . ?
B8' B4' B3' 101.8(3) . . ?
B7' B4' B3' 59.3(3) . . ?
B5' B4' B3' 90.3(3) . . ?
C1' B4' H4' 121.9 . . ?
B8' B4' H4' 120.7 . . ?
B7' B4' H4' 120.7 . . ?
B5' B4' H4' 130.2 . . ?
B3' B4' H4' 131.2 . . ?
C1 B5 B8 108.0(4) . . ?
C1 B5 B9 107.3(4) . . ?
B8 B5 B9 60.8(3) . . ?
C1 B5 B4 55.1(2) . . ?
B8 B5 B4 59.3(3) . . ?
B9 B5 B4 101.9(4) . . ?
C1 B5 B2 54.1(2) . . ?
B8 B5 B2 101.1(4) . . ?
B9 B5 B2 58.9(3) . . ?
B4 B5 B2 89.4(3) . . ?
C1 B5 H5 122.4 . . ?
B8 B5 H5 121.2 . . ?
B9 B5 H5 121.3 . . ?
B4 B5 H5 130.7 . . ?
B2 B5 H5 131.6 . . ?
C1' B5' B9' 107.8(3) . . ?
C1' B5' B8' 108.3(4) . . ?
B9' B5' B8' 60.5(4) . . ?
C1' B5' B4' 55.4(3) . . ?
B9' B5' B4' 101.8(4) . . ?
B8' B5' B4' 59.3(3) . . ?
C1' B5' B2' 54.3(2) . . ?
B9' B5' B2' 59.4(3) . . ?
B8' B5' B2' 101.6(4) . . ?
B4' B5' B2' 90.0(3) . . ?
C1' B5' H5' 122.1 . . ?
B9' B5' H5' 121.2 . . ?
B8' B5' H5' 121.1 . . ?
B4' B5' H5' 130.7 . . ?
B2' B5' H5' 131.1 . . ?
B10 B6 B2 112.2(5) . . ?
B10 B6 B3 111.9(3) . . ?
B2 B6 B3 61.1(3) . . ?
B10 B6 B7 57.4(3) . . ?
B2 B6 B7 102.4(4) . . ?
B3 B6 B7 59.2(2) . . ?
B10 B6 B9 56.7(4) . . ?
B2 B6 B9 60.0(3) . . ?
B3 B6 B9 102.2(4) . . ?
B7 B6 B9 89.9(3) . . ?
B10 B6 H6 118.6 . . ?
B2 B6 H6 119.9 . . ?
B3 B6 H6 120.3 . . ?
B7 B6 H6 131.1 . . ?
B9 B6 H6 131.2 . . ?
B10' B6' B3' 112.8(3) . . ?
B10' B6' B2' 113.0(3) . . ?
B3' B6' B2' 61.2(3) . . ?
B10' B6' B9' 57.1(3) . . ?
B3' B6' B9' 102.1(3) . . ?
B2' B6' B9' 60.1(3) . . ?
B10' B6' B7' 58.0(3) . . ?
B3' B6' B7' 59.5(2) . . ?
B2' B6' B7' 103.2(3) . . ?
B9' B6' B7' 90.4(3) . . ?
B10' B6' H6' 117.9 . . ?
B3' B6' H6' 120.2 . . ?
B2' B6' H6' 119.4 . . ?
B9' B6' H6' 131.2 . . ?
B7' B6' H6' 130.6 . . ?
B10 B7 B3 111.8(3) . . ?
B10 B7 B4 111.6(5) . . ?
B3 B7 B4 61.7(3) . . ?
B10 B7 B8 56.7(3) . . ?
B3 B7 B8 102.5(4) . . ?
B4 B7 B8 59.5(3) . . ?
B10 B7 B6 57.1(2) . . ?
B3 B7 B6 59.4(2) . . ?
B4 B7 B6 102.5(4) . . ?
B8 B7 B6 90.0(3) . . ?
B10 B7 H7 118.9 . . ?
B3 B7 H7 119.9 . . ?
B4 B7 H7 120.0 . . ?
B8 B7 H7 131.2 . . ?
B6 B7 H7 131.0 . . ?
B10' B7' B3' 111.2(4) . . ?
B10' B7' B4' 111.2(4) . . ?
B3' B7' B4' 61.0(3) . . ?
B10' B7' B8' 56.9(3) . . ?
B3' B7' B8' 101.7(4) . . ?
B4' B7' B8' 59.1(3) . . ?
B10' B7' B6' 56.6(3) . . ?
B3' B7' B6' 59.3(3) . . ?
B4' B7' B6' 101.5(4) . . ?
B8' B7' B6' 89.3(4) . . ?
B10' B7' H7' 119.1 . . ?
B3' B7' H7' 120.4 . . ?
B4' B7' H7' 120.6 . . ?
B8' B7' H7' 131.4 . . ?
B6' B7' H7' 131.5 . . ?
B10 B8 B4 112.7(4) . . ?
B10 B8 B5 112.4(3) . . ?
B4 B8 B5 61.1(3) . . ?
B10 B8 B7 57.8(3) . . ?
B4 B8 B7 59.6(3) . . ?
B5 B8 B7 102.6(3) . . ?
B10 B8 B9 57.0(3) . . ?
B4 B8 B9 102.4(3) . . ?
B5 B8 B9 59.8(3) . . ?
B7 B8 B9 90.2(3) . . ?
B10 B8 H8 118.1 . . ?
B4 B8 H8 120.0 . . ?
B5 B8 H8 119.9 . . ?
B7 B8 H8 130.8 . . ?
B9 B8 H8 131.1 . . ?
B10' B8' B4' 112.9(4) . . ?
B10' B8' B5' 112.3(5) . . ?
B4' B8' B5' 60.7(3) . . ?
B10' B8' B9' 57.0(3) . . ?
B4' B8' B9' 102.2(4) . . ?
B5' B8' B9' 59.6(4) . . ?
B10' B8' B7' 57.9(3) . . ?
B4' B8' B7' 59.9(3) . . ?
B5' B8' B7' 102.7(3) . . ?
B9' B8' B7' 90.5(3) . . ?
B10' B8' H8' 118.1 . . ?
B4' B8' H8' 120.0 . . ?
B5' B8' H8' 120.1 . . ?
B9' B8' H8' 131.2 . . ?
B7' B8' H8' 130.5 . . ?
B10 B9 B2 111.7(4) . . ?
B10 B9 B5 111.9(4) . . ?
B2 B9 B5 62.2(3) . . ?
B10 B9 B8 56.9(4) . . ?
B2 B9 B8 102.4(3) . . ?
B5 B9 B8 59.3(3) . . ?
B10 B9 B6 57.4(3) . . ?
B2 B9 B6 58.8(3) . . ?
B5 B9 B6 102.5(3) . . ?
B8 B9 B6 89.9(4) . . ?
B10 B9 H9 118.7 . . ?
B2 B9 H9 120.0 . . ?
B5 B9 H9 119.7 . . ?
B8 B9 H9 131.3 . . ?
B6 B9 H9 131.2 . . ?
B10' B9' B5' 112.9(5) . . ?
B10' B9' B2' 112.3(3) . . ?
B5' B9' B2' 61.9(3) . . ?
B10' B9' B8' 57.5(4) . . ?
B5' B9' B8' 59.8(4) . . ?
B2' B9' B8' 102.8(3) . . ?
B10' B9' B6' 57.1(3) . . ?
B5' B9' B6' 102.4(3) . . ?
B2' B9' B6' 59.3(3) . . ?
B8' B9' B6' 89.8(3) . . ?
B10' B9' H9' 118.2 . . ?
B5' B9' H9' 119.5 . . ?
B2' B9' H9' 119.8 . . ?
B8' B9' H9' 130.9 . . ?
B6' B9' H9' 131.6 . . ?
B8 B10 B9 66.1(4) . . ?
B8 B10 B6 100.4(4) . . ?
B9 B10 B6 65.9(3) . . ?
B8 B10 B7 65.5(3) . . ?
B9 B10 B7 100.3(4) . . ?
B6 B10 B7 65.5(3) . . ?
B8 B10 H10 129.7 . . ?
B9 B10 H10 129.6 . . ?
B6 B10 H10 129.9 . . ?
B7 B10 H10 130.1 . . ?
B6' B10' B9' 65.9(4) . . ?
B6' B10' B8' 99.6(4) . . ?
B9' B10' B8' 65.4(4) . . ?
B6' B10' B7' 65.4(3) . . ?
B9' B10' B7' 99.9(4) . . ?
B8' B10' B7' 65.2(3) . . ?
B6' B10' H10' 130.0 . . ?
B9' B10' H10' 129.9 . . ?
B8' B10' H10' 130.4 . . ?
B7' B10' H10' 130.2 . . ?

loop_
_geom_bond_atom_site_label_1
_geom_bond_atom_site_label_2
_geom_bond_distance
_geom_bond_site_symmetry_2
_geom_bond_publ_flag
N11 N12 1.251(4) . ?
N11 C1 1.438(5) . ?
N11' N12' 1.260(4) . ?
N11' C1' 1.443(5) . ?
N12 C13 1.421(5) . ?
N12' C13' 1.417(5) . ?
N19 C16 1.373(5) . ?
N19 H19A 0.8800 . ?
N19 H19B 0.8800 . ?
N19' C16' 1.350(5) . ?
N19' H19C 0.8800 . ?
N19' H19D 0.8800 . ?
N30 C33 1.511(5) . ?
N30 C31 1.516(4) . ?
N30 C35 1.522(4) . ?
N30 C37 1.530(4) . ?
N40 C45 1.513(4) . ?
N40 C43 1.515(5) . ?
N40 C47 1.524(4) . ?
N40 C41 1.525(4) . ?
N60 C73 1.257(9) . ?
N60 C71 1.322(9) . ?
N60 C65 1.414(8) . ?
N60 C67 1.472(8) . ?
N60 C61 1.584(7) . ?
N60 C63 1.646(8) . ?
N60 C75 1.835(9) . ?
N60 C69 1.864(9) . ?
N80 C89 1.337(7) . ?
N80 C93 1.352(8) . ?
N80 C83 1.398(7) . ?
N80 C85 1.418(7) . ?
N80 C81 1.656(7) . ?
N80 C91 1.669(8) . ?
N80 C95 1.745(9) . ?
N80 C87 1.778(8) . ?
C1 B2 1.604(5) . ?
C1 B3 1.604(7) . ?
C1 B5 1.604(5) . ?
C1 B4 1.606(6) . ?
C1' B3' 1.594(7) . ?
C1' B2' 1.600(5) . ?
C1' B5' 1.604(5) . ?
C1' B4' 1.606(7) . ?
C13 C18 1.395(5) . ?
C13 C14 1.396(5) . ?
C13' C14' 1.396(5) . ?
C13' C18' 1.398(5) . ?
C14 C15 1.382(5) . ?
C14 H14 0.9500 . ?
C14' C15' 1.368(5) . ?
C14' H14' 0.9500 . ?
C15 C16 1.407(4) . ?
C15 H15 0.9500 . ?
C15' C16' 1.418(4) . ?
C15' H15' 0.9500 . ?
C16 C17 1.395(5) . ?
C16' C17' 1.405(5) . ?
C17 C18 1.389(5) . ?
C17 H17 0.9500 . ?
C17' C18' 1.381(6) . ?
C17' H17' 0.9500 . ?
C18 H18 0.9500 . ?
C18' H18' 0.9500 . ?
C31 C32 1.519(6) . ?
C31 H31A 0.9900 . ?
C31 H31B 0.9900 . ?
C32 H32A 0.9800 . ?
C32 H32B 0.9800 . ?
C32 H32C 0.9800 . ?
C33 C34 1.519(5) . ?
C33 H33A 0.9900 . ?
C33 H33B 0.9900 . ?
C34 H34A 0.9800 . ?
C34 H34B 0.9800 . ?
C34 H34C 0.9800 . ?
C35 C36 1.507(5) . ?
C35 H35A 0.9900 . ?
C35 H35B 0.9900 . ?
C36 H36A 0.9800 . ?
C36 H36B 0.9800 . ?
C36 H36C 0.9800 . ?
C37 C38 1.492(5) . ?
C37 H37A 0.9900 . ?
C37 H37B 0.9900 . ?
C38 H38A 0.9800 . ?
C38 H38B 0.9800 . ?
C38 H38C 0.9800 . ?
C41 C42 1.513(5) . ?
C41 H41A 0.9900 . ?
C41 H41B 0.9900 . ?
C42 H42A 0.9800 . ?
C42 H42B 0.9800 . ?
C42 H42C 0.9800 . ?
C43 C44 1.502(6) . ?
C43 H43A 0.9900 . ?
C43 H43B 0.9900 . ?
C44 H44A 0.9800 . ?
C44 H44B 0.9800 . ?
C44 H44C 0.9800 . ?
C45 C46 1.520(5) . ?
C45 H45A 0.9900 . ?
C45 H45B 0.9900 . ?
C46 H46A 0.9800 . ?
C46 H46B 0.9800 . ?
C46 H46C 0.9800 . ?
C47 C48 1.478(5) . ?
C47 H47A 0.9900 . ?
C47 H47B 0.9900 . ?
C48 H48A 0.9800 . ?
C48 H48B 0.9800 . ?
C48 H48C 0.9800 . ?
C61 C62 1.52(2) . ?
C61 H61A 0.9900 . ?
C61 H61B 0.9900 . ?
C62 H62A 0.9800 . ?
C62 H62B 0.9800 . ?
C62 H62C 0.9800 . ?
C63 C64 1.49(2) . ?
C63 H63A 0.9900 . ?
C63 H63B 0.9900 . ?
C64 H64A 0.9800 . ?
C64 H64B 0.9800 . ?
C64 H64C 0.9800 . ?
C65 C66 1.516(11) . ?
C65 H65A 0.9900 . ?
C65 H65B 0.9900 . ?
C66 H66A 0.9800 . ?
C66 H66B 0.9800 . ?
C66 H66C 0.9800 . ?
C67 C68 1.495(12) . ?
C67 H67A 0.9900 . ?
C67 H67B 0.9900 . ?
C68 H68A 0.9800 . ?
C68 H68B 0.9800 . ?
C68 H68C 0.9800 . ?
C69 C70 1.507(10) . ?
C69 H69A 0.9900 . ?
C69 H69B 0.9900 . ?
C70 H70A 0.9800 . ?
C70 H70B 0.9800 . ?
C70 H70C 0.9800 . ?
C71 C72 1.511(11) . ?
C71 H71A 0.9900 . ?
C71 H71B 0.9900 . ?
C72 H72A 0.9800 . ?
C72 H72B 0.9800 . ?
C72 H72C 0.9800 . ?
C73 C74 1.525(12) . ?
C73 H73A 0.9900 . ?
C73 H73B 0.9900 . ?
C74 H74A 0.9800 . ?
C74 H74B 0.9800 . ?
C74 H74C 0.9800 . ?
C75 C76 1.524(10) . ?
C75 H75A 0.9900 . ?
C75 H75B 0.9900 . ?
C76 H76A 0.9800 . ?
C76 H76B 0.9800 . ?
C76 H76C 0.9800 . ?
C81 C82 1.544(12) . ?
C81 H81A 0.9900 . ?
C81 H81B 0.9900 . ?
C82 H82A 0.9800 . ?
C82 H82B 0.9800 . ?
C82 H82C 0.9800 . ?
C83 C84 1.533(11) . ?
C83 H83A 0.9900 . ?
C83 H83B 0.9900 . ?
C84 H84A 0.9800 . ?
C84 H84B 0.9800 . ?
C84 H84C 0.9800 . ?
C85 C86 1.498(10) . ?
C85 H85A 0.9900 . ?
C85 H85B 0.9900 . ?
C86 H86A 0.9800 . ?
C86 H86B 0.9800 . ?
C86 H86C 0.9800 . ?
C87 C88 1.522(11) . ?
C87 H87A 0.9900 . ?
C87 H87B 0.9900 . ?
C88 H88A 0.9800 . ?
C88 H88B 0.9800 . ?
C88 H88C 0.9800 . ?
C89 C90 1.681(11) . ?
C89 H89A 0.9900 . ?
C89 H89B 0.9900 . ?
C90 H90A 0.9800 . ?
C90 H90B 0.9800 . ?
C90 H90C 0.9800 . ?
C91 C92 1.197(11) . ?
C91 H91A 0.9900 . ?
C91 H91B 0.9900 . ?
C92 H92A 0.9800 . ?
C92 H92B 0.9800 . ?
C92 H92C 0.9800 . ?
C93 C94 1.453(12) . ?
C93 H93A 0.9900 . ?
C93 H93B 0.9900 . ?
C94 H94A 0.9800 . ?
C94 H94B 0.9800 . ?
C94 H94C 0.9800 . ?
C95 C96 1.508(11) . ?
C95 H95A 0.9900 . ?
C95 H95B 0.9900 . ?
C96 H96A 0.9800 . ?
C96 H96B 0.9800 . ?
C96 H96C 0.9800 . ?
B2 B6 1.794(8) . ?
B2 B9 1.817(6) . ?
B2 B3 1.829(7) . ?
B2 B5 1.878(7) . ?
B2 H2 1.1200 . ?
B2' B6' 1.804(8) . ?
B2' B9' 1.818(8) . ?
B2' B3' 1.833(6) . ?
B2' B5' 1.863(7) . ?
B2' H2' 1.1200 . ?
B3 B7 1.799(6) . ?
B3 B6 1.803(6) . ?
B3 B4 1.848(6) . ?
B3 H3 1.1200 . ?
B3' B6' 1.799(6) . ?
B3' B7' 1.803(7) . ?
B3' B4' 1.834(6) . ?
B3' H3' 1.1200 . ?
B4 B8 1.804(6) . ?
B4 B7 1.807(8) . ?
B4 B5 1.837(7) . ?
B4 H4 1.1200 . ?
B4' B8' 1.797(6) . ?
B4' B7' 1.813(8) . ?
B4' B5' 1.823(9) . ?
B4' H4' 1.1200 . ?
B5 B8 1.808(9) . ?
B5 B9 1.817(8) . ?
B5 H5 1.1200 . ?
B5' B9' 1.806(7) . ?
B5' B8' 1.810(10) . ?
B5' H5' 1.1200 . ?
B6 B10 1.697(6) . ?
B6 B7 1.839(6) . ?
B6 B9 1.840(9) . ?
B6 H6 1.1200 . ?
B6' B10' 1.681(8) . ?
B6' B9' 1.828(6) . ?
B6' B7' 1.832(7) . ?
B6' H6' 1.1200 . ?
B7 B10 1.703(6) . ?
B7 B8 1.832(10) . ?
B7 H7 1.1200 . ?
B7' B10' 1.709(6) . ?
B7' B8' 1.832(8) . ?
B7' H7' 1.1200 . ?
B8 B10 1.681(9) . ?
B8 B9 1.836(7) . ?
B8 H8 1.1200 . ?
B8' B10' 1.691(7) . ?
B8' B9' 1.823(10) . ?
B8' H8' 1.1200 . ?
B9 B10 1.683(10) . ?
B9 H9 1.1200 . ?
B9' B10' 1.682(10) . ?
B9' H9' 1.1200 . ?
B10 H10 1.1200 . ?
B10' H10' 1.1200 . ?
